data_4342209
loop_
_publ_author_name
'Allampally, Naveen Kumar'
'Daniliuc, Constantin-Gabriel'
'Strassert, Cristian A.'
'De Cola, Luisa'

_publ_section_title
;
 Tuning the Structural and Photophysical Properties of Cationic Pt(II)
 Complexes Bearing Neutral Bis(triazolyl)pyridine Ligands.
;
_journal_issue 4
_journal_name_full 'Inorganic chemistry'
_journal_page_first 1588
_journal_page_last 1596
_journal_paper_doi 10.1021/ic5025636
_journal_volume 54
_journal_year 2015
_chemical_formula_sum 'C36 H44 F6 N11 P Pt'
_chemical_formula_weight 970.88
_chemical_name_systematic
; 
 ? 
;
_space_group_IT_number 14
_symmetry_cell_setting monoclinic
_symmetry_space_group_name_Hall '-P 2yn'
_symmetry_space_group_name_H-M 'P 1 21/n 1'
_atom_sites_solution_hydrogens geom
_atom_sites_solution_primary direct
_atom_sites_solution_secondary difmap
_audit_creation_method SHELXL-97
_cell_angle_alpha 90.00
_cell_angle_beta 95.4210(10)
_cell_angle_gamma 90.00
_cell_formula_units_Z 8
_cell_length_a 19.6031(4)
_cell_length_b 13.6843(3)
_cell_length_c 29.6267(6)
_cell_measurement_reflns_used 17332
_cell_measurement_temperature 223(2)
_cell_measurement_theta_max 28.28
_cell_measurement_theta_min 4.08
_cell_volume 7912.0(3)
_computing_cell_refinement 'Collect (Nonius B.V., 1998)'
_computing_data_collection 'Collect (Nonius B.V., 1998)'
_computing_data_reduction 'Denzo-SMN (Otwinowski & Minor, 1997)'
_computing_molecular_graphics 'XP (BrukerAXS, 2000)'
_computing_publication_material 'SHELXL-97 (Sheldrick, 1997)'
_computing_structure_refinement 'SHELXL-97 (Sheldrick, 1997)'
_computing_structure_solution 'SHELXS-97 (Sheldrick, 1990)'
_diffrn_ambient_temperature 223(2)
_diffrn_measured_fraction_theta_full 0.981
_diffrn_measured_fraction_theta_max 0.981
_diffrn_measurement_device_type 'Nonius KappaCCD APEXII'
_diffrn_measurement_method '\w and \f scans'
_diffrn_radiation_monochromator 'Montel mirror'
_diffrn_radiation_source 'rotating anode Nonius FR591'
_diffrn_radiation_type MoK\a
_diffrn_radiation_wavelength 0.71073
_diffrn_reflns_av_R_equivalents 0.088
_diffrn_reflns_av_sigmaI/netI 0.0626
_diffrn_reflns_limit_h_max 23
_diffrn_reflns_limit_h_min -23
_diffrn_reflns_limit_k_max 15
_diffrn_reflns_limit_k_min -16
_diffrn_reflns_limit_l_max 35
_diffrn_reflns_limit_l_min -35
_diffrn_reflns_number 54298
_diffrn_reflns_theta_full 25.00
_diffrn_reflns_theta_max 25.00
_diffrn_reflns_theta_min 4.09
_exptl_absorpt_coefficient_mu 3.658
_exptl_absorpt_correction_T_max 0.9643
_exptl_absorpt_correction_T_min 0.2621
_exptl_absorpt_correction_type multi-scan
_exptl_absorpt_process_details 'Denzo (Otwinowski, Borek, Majewski & Minor, 2003)'
_exptl_crystal_colour colourless
_exptl_crystal_density_diffrn 1.630
_exptl_crystal_density_method 'not measured'
_exptl_crystal_description needle
_exptl_crystal_F_000 3872
_exptl_crystal_size_max 0.50
_exptl_crystal_size_mid 0.07
_exptl_crystal_size_min 0.01
_refine_diff_density_max 1.283
_refine_diff_density_min -1.305
_refine_diff_density_rms 0.145
_refine_ls_extinction_method none
_refine_ls_goodness_of_fit_ref 1.157
_refine_ls_hydrogen_treatment constr
_refine_ls_matrix_type full
_refine_ls_number_parameters 997
_refine_ls_number_reflns 13670
_refine_ls_number_restraints 144
_refine_ls_restrained_S_all 1.166
_refine_ls_R_factor_all 0.0870
_refine_ls_R_factor_gt 0.0665
_refine_ls_shift/su_max 0.001
_refine_ls_shift/su_mean 0.000
_refine_ls_structure_factor_coef Fsqd
_refine_ls_weighting_details 'calc w=1/[\s^2^(Fo^2^)+(0.0000P)^2^+102.2291P] where P=(Fo^2^+2Fc^2^)/3'
_refine_ls_weighting_scheme calc
_refine_ls_wR_factor_gt 0.1323
_refine_ls_wR_factor_ref 0.1427
_reflns_number_gt 11062
_reflns_number_total 13670
_reflns_threshold_expression >2sigma(I)
_cod_data_source_file ic5025636_si_002.cif
_cod_data_source_block fro6567
_cod_depositor_comments 'Adding full bibliography for 4342206--4342209.cif.'
_cod_original_sg_symbol_H-M P21/n
_cod_database_code 4342209

loop_
_symmetry_equiv_pos_as_xyz
'x, y, z'
'-x+1/2, y+1/2, -z+1/2'
'-x, -y, -z'
'x-1/2, -y-1/2, z-1/2'

loop_
_atom_site_label
_atom_site_type_symbol
_atom_site_fract_x
_atom_site_fract_y
_atom_site_fract_z
_atom_site_U_iso_or_equiv
_atom_site_adp_type
_atom_site_occupancy
_atom_site_symmetry_multiplicity
_atom_site_calc_flag
_atom_site_refinement_flags
Pt1A Pt 0.715222(19) 0.86300(3) 0.191340(13) 0.03527(12) Uani 1 1 d .
N1A N 0.8157(4) 0.8736(6) 0.2058(3) 0.040(2) Uani 1 1 d .
N2A N 0.8687(4) 0.8864(7) 0.1822(3) 0.040(2) Uani 1 1 d .
N3A N 0.9241(4) 0.8913(6) 0.2129(3) 0.0365(19) Uani 1 1 d .
N4A N 0.7207(4) 0.8563(6) 0.2591(3) 0.0312(18) Uani 1 1 d .
N5A N 0.6166(4) 0.8490(7) 0.2006(3) 0.040(2) Uani 1 1 d .
N6A N 0.5593(4) 0.8351(7) 0.1735(3) 0.042(2) Uani 1 1 d .
N7A N 0.5106(4) 0.8188(7) 0.2014(3) 0.042(2) Uani 1 1 d .
N8A N 0.7065(5) 0.8766(8) 0.0859(3) 0.054(3) Uani 1 1 d .
C1A C 0.9070(5) 0.8826(8) 0.2562(3) 0.039(2) Uani 1 1 d .
H1A H 0.9365 0.8849 0.2831 0.047 Uiso 1 1 calc R
C2A C 0.8378(5) 0.8699(8) 0.2522(3) 0.038(2) Uani 1 1 d .
C3A C 0.7835(5) 0.8622(7) 0.2818(3) 0.037(2) Uani 1 1 d .
C4A C 0.7896(5) 0.8571(7) 0.3295(3) 0.037(2) Uani 1 1 d .
H4A H 0.8325 0.8612 0.3465 0.045 Uiso 1 1 calc R
C5A C 0.7299(5) 0.8460(8) 0.3505(4) 0.045(3) Uani 1 1 d .
H5A H 0.7330 0.8415 0.3823 0.055 Uiso 1 1 calc R
C6A C 0.6647(5) 0.8409(7) 0.3264(3) 0.038(2) Uani 1 1 d .
H6A H 0.6245 0.8351 0.3411 0.045 Uiso 1 1 calc R
C7A C 0.6631(5) 0.8452(7) 0.2790(3) 0.032(2) Uani 1 1 d .
C8A C 0.6025(5) 0.8397(8) 0.2458(3) 0.038(2) Uani 1 1 d .
C9A C 0.5359(6) 0.8211(9) 0.2451(4) 0.047(3) Uani 1 1 d .
H9A H 0.5111 0.8114 0.2704 0.056 Uiso 1 1 calc R
C10A C 0.7100(4) 0.8684(7) 0.1245(3) 0.033(2) Uani 1 1 d .
C11A C 0.9925(5) 0.9108(8) 0.1982(3) 0.038(2) Uani 1 1 d .
C12A C 1.0448(5) 0.8392(10) 0.2221(4) 0.055(3) Uani 1 1 d .
H12A H 1.0453 0.8462 0.2550 0.066 Uiso 1 1 calc R
H12B H 1.0318 0.7719 0.2140 0.066 Uiso 1 1 calc R
C13A C 1.0110(6) 1.0163(9) 0.2085(4) 0.058(3) Uani 1 1 d .
H13A H 1.0102 1.0289 0.2410 0.069 Uiso 1 1 calc R
H13B H 0.9778 1.0597 0.1919 0.069 Uiso 1 1 calc R
C14A C 0.9909(5) 0.8938(10) 0.1469(4) 0.050(3) Uani 1 1 d .
H14A H 0.9567 0.9366 0.1307 0.060 Uiso 1 1 calc R
H14B H 0.9783 0.8258 0.1397 0.060 Uiso 1 1 calc R
C15A C 1.1148(6) 0.8610(12) 0.2076(4) 0.065(4) Uani 1 1 d .
H15A H 1.1489 0.8166 0.2236 0.078 Uiso 1 1 calc R
C16A C 1.1343(7) 0.9696(14) 0.2197(5) 0.083(5) Uani 1 1 d .
H16A H 1.1336 0.9802 0.2524 0.099 Uiso 1 1 calc R
H16B H 1.1805 0.9836 0.2115 0.099 Uiso 1 1 calc R
C17A C 1.0837(7) 1.0359(12) 0.1941(5) 0.074(4) Uani 1 1 d .
H17A H 1.0964 1.1046 0.2011 0.089 Uiso 1 1 calc R
C18A C 1.0826(7) 1.0192(11) 0.1426(5) 0.072(4) Uani 1 1 d .
H18A H 1.0499 1.0641 0.1264 0.087 Uiso 1 1 calc R
H18B H 1.1281 1.0321 0.1327 0.087 Uiso 1 1 calc R
C19A C 1.0622(6) 0.9159(10) 0.1319(4) 0.054(3) Uani 1 1 d .
H19A H 1.0613 0.9055 0.0987 0.065 Uiso 1 1 calc R
C20A C 1.1138(6) 0.8456(11) 0.1561(4) 0.065(4) Uani 1 1 d .
H20A H 1.1596 0.8577 0.1465 0.078 Uiso 1 1 calc R
H20B H 1.1010 0.7781 0.1484 0.078 Uiso 1 1 calc R
C21A C 0.4384(5) 0.7945(9) 0.1811(4) 0.042(3) Uani 1 1 d .
C22A C 0.3884(6) 0.8595(10) 0.2045(4) 0.060(3) Uani 1 1 d .
H22A H 0.3972 0.9285 0.1982 0.072 Uiso 1 1 calc R
H22B H 0.3947 0.8496 0.2374 0.072 Uiso 1 1 calc R
C23A C 0.4264(6) 0.6900(9) 0.1915(5) 0.065(4) Uani 1 1 d .
H23A H 0.4320 0.6794 0.2243 0.078 Uiso 1 1 calc R
H23B H 0.4596 0.6488 0.1776 0.078 Uiso 1 1 calc R
C24A C 0.4321(5) 0.8136(11) 0.1307(4) 0.061(4) Uani 1 1 d .
H24A H 0.4651 0.7736 0.1160 0.073 Uiso 1 1 calc R
H24B H 0.4411 0.8825 0.1246 0.073 Uiso 1 1 calc R
C25A C 0.3147(6) 0.8321(12) 0.1861(5) 0.069(4) Uani 1 1 d .
H25A H 0.2810 0.8730 0.2004 0.082 Uiso 1 1 calc R
C26A C 0.3031(6) 0.7262(12) 0.1952(5) 0.076(5) Uani 1 1 d .
H26A H 0.2561 0.7086 0.1840 0.091 Uiso 1 1 calc R
H26B H 0.3088 0.7145 0.2279 0.091 Uiso 1 1 calc R
C27A C 0.3527(7) 0.6627(12) 0.1723(6) 0.082(5) Uani 1 1 d .
H27A H 0.3439 0.5931 0.1787 0.098 Uiso 1 1 calc R
C28A C 0.3475(7) 0.6793(13) 0.1212(5) 0.081(5) Uani 1 1 d .
H28A H 0.3827 0.6411 0.1078 0.097 Uiso 1 1 calc R
H28B H 0.3025 0.6578 0.1076 0.097 Uiso 1 1 calc R
C29A C 0.3571(6) 0.7861(13) 0.1121(5) 0.074(4) Uani 1 1 d .
H29A H 0.3510 0.7977 0.0790 0.088 Uiso 1 1 calc R
C30A C 0.3087(6) 0.8485(11) 0.1345(5) 0.068(4) Uani 1 1 d .
H30A H 0.2618 0.8340 0.1219 0.082 Uiso 1 1 calc R
H30B H 0.3181 0.9172 0.1282 0.082 Uiso 1 1 calc R
P1A P 1.0420(2) 0.8877(3) 0.37546(13) 0.0765(11) Uani 1 1 d .
F1A F 1.1160(7) 0.9218(10) 0.3917(5) 0.151(5) Uani 1 1 d U
F2A F 1.0376(7) 0.9600(9) 0.3334(4) 0.134(4) Uani 1 1 d U
F3A F 1.0709(8) 0.8062(10) 0.3458(5) 0.167(5) Uani 1 1 d U
F4A F 1.0161(8) 0.9700(11) 0.4031(5) 0.165(5) Uani 1 1 d U
F5A F 1.0424(7) 0.8127(10) 0.4142(4) 0.152(5) Uani 1 1 d U
F6A F 0.9665(6) 0.8536(9) 0.3583(4) 0.125(4) Uani 1 1 d U
N9A N 0.4388(8) 0.8614(11) -0.0083(5) 0.101(4) Uani 1 1 d U
C31A C 0.4839(7) 0.8787(11) 0.0162(5) 0.070(4) Uani 1 1 d U
C32A C 0.5447(8) 0.8972(12) 0.0485(5) 0.086(5) Uani 1 1 d U
H32A H 0.5301 0.9128 0.0780 0.129 Uiso 1 1 calc R
H32B H 0.5705 0.9516 0.0378 0.129 Uiso 1 1 calc R
H32C H 0.5734 0.8393 0.0509 0.129 Uiso 1 1 calc R
N10A N 0.3180(8) 0.6363(13) -0.0503(6) 0.116(5) Uani 1 1 d U
C33A C 0.3661(8) 0.6155(12) -0.0283(5) 0.079(4) Uani 1 1 d U
C34A C 0.4276(9) 0.5941(14) 0.0006(6) 0.104(6) Uani 1 1 d U
H34A H 0.4297 0.6355 0.0273 0.155 Uiso 1 1 calc R
H34B H 0.4674 0.6062 -0.0158 0.155 Uiso 1 1 calc R
H34C H 0.4272 0.5260 0.0098 0.155 Uiso 1 1 calc R
N11A N 0.5897(11) 0.6545(16) 0.0459(7) 0.159(8) Uani 1 1 d U
C35A C 0.6079(9) 0.6291(13) 0.0820(6) 0.087(5) Uani 1 1 d U
C36A C 0.6320(9) 0.6006(14) 0.1264(5) 0.097(5) Uani 1 1 d U
H36A H 0.6327 0.6568 0.1464 0.146 Uiso 1 1 calc R
H36B H 0.6779 0.5743 0.1265 0.146 Uiso 1 1 calc R
H36C H 0.6019 0.5510 0.1370 0.146 Uiso 1 1 calc R
C38A C 1.1640(10) 0.7019(14) 0.4702(6) 0.112(6) Uani 1 1 d U
H38A H 1.1973 0.7332 0.4528 0.168 Uiso 1 1 calc R
H38B H 1.1855 0.6843 0.4999 0.168 Uiso 1 1 calc R
H38C H 1.1263 0.7465 0.4736 0.168 Uiso 1 1 calc R
C37A C 1.1383(8) 0.6154(13) 0.4470(5) 0.076(4) Uani 1 1 d U
N12A N 1.1150(9) 0.5513(13) 0.4299(6) 0.113(5) Uani 1 1 d U
N13A N 1.0954(7) 0.5995(11) 0.1905(5) 0.095(4) Uani 1 1 d U
C39A C 1.1406(11) 0.5555(15) 0.1920(7) 0.099(6) Uani 1 1 d U
C40A C 1.2028(10) 0.4900(15) 0.1936(7) 0.122(7) Uani 1 1 d U
H40A H 1.1895 0.4234 0.1997 0.183 Uiso 1 1 calc R
H40B H 1.2367 0.5120 0.2174 0.183 Uiso 1 1 calc R
H40C H 1.2222 0.4925 0.1647 0.183 Uiso 1 1 calc R
N14A N 1.1911(12) 0.6033(19) 0.2991(8) 0.168(9) Uani 1 1 d U
C41A C 1.2132(12) 0.6603(19) 0.3214(8) 0.119(7) Uani 1 1 d U
C42A C 1.2436(14) 0.739(2) 0.3460(10) 0.180(11) Uani 1 1 d U
H42A H 1.2930 0.7350 0.3461 0.270 Uiso 1 1 calc R
H42B H 1.2313 0.7364 0.3770 0.270 Uiso 1 1 calc R
H42C H 1.2274 0.7999 0.3321 0.270 Uiso 1 1 calc R
Pt1B Pt 0.71349(2) 1.10494(3) 0.227895(13) 0.03559(12) Uani 1 1 d .
N1B N 0.7265(4) 1.1096(6) 0.1622(3) 0.0363(19) Uani 1 1 d .
N2B N 0.7797(4) 1.1102(7) 0.1379(3) 0.041(2) Uani 1 1 d .
N3B N 0.7536(4) 1.1127(7) 0.0942(3) 0.042(2) Uani 1 1 d .
N4B N 0.6161(4) 1.1044(6) 0.2014(3) 0.0376(19) Uani 1 1 d .
N5B N 0.6648(4) 1.1003(6) 0.2847(3) 0.041(2) Uani 1 1 d .
N6B N 0.6840(5) 1.1026(7) 0.3292(3) 0.045(2) Uani 1 1 d .
N7B N 0.6242(4) 1.1018(7) 0.3484(3) 0.040(2) Uani 1 1 d .
N8B N 0.8671(6) 1.1124(8) 0.2653(3) 0.059(3) Uani 1 1 d .
P1B P 0.04053(17) 0.3270(3) 0.13003(11) 0.0551(8) Uani 1 1 d .
F1B F 0.0893(5) 0.4097(7) 0.1155(3) 0.096(3) Uani 1 1 d .
F2B F 0.0808(5) 0.2489(6) 0.1037(3) 0.086(3) Uani 1 1 d .
F3B F -0.0011(5) 0.4056(6) 0.1567(3) 0.083(2) Uani 1 1 d .
F4B F -0.0104(4) 0.2446(6) 0.1449(3) 0.078(2) Uani 1 1 d .
F5B F -0.0092(5) 0.3463(7) 0.0856(3) 0.109(3) Uani 1 1 d .
F6B F 0.0887(4) 0.3073(8) 0.1750(3) 0.095(3) Uani 1 1 d .
C1B C 0.6843(5) 1.1162(8) 0.0909(3) 0.040(2) Uani 1 1 d .
H1B H 0.6545 1.1182 0.0642 0.049 Uiso 1 1 calc R
C2B C 0.6669(5) 1.1163(8) 0.1337(3) 0.038(2) Uani 1 1 d .
C3B C 0.6006(5) 1.1098(7) 0.1560(3) 0.037(2) Uani 1 1 d .
C4B C 0.5355(5) 1.1102(8) 0.1377(4) 0.044(3) Uani 1 1 d .
H4B H 0.5256 1.1145 0.1061 0.053 Uiso 1 1 calc R
C5B C 0.4840(5) 1.1044(9) 0.1650(4) 0.047(3) Uani 1 1 d .
H5B H 0.4384 1.1040 0.1520 0.056 Uiso 1 1 calc R
C6B C 0.4972(5) 1.0991(8) 0.2121(4) 0.043(3) Uani 1 1 d .
H6B H 0.4617 1.0951 0.2312 0.051 Uiso 1 1 calc R
C7B C 0.5660(6) 1.0999(8) 0.2292(3) 0.042(2) Uani 1 1 d .
C8B C 0.5949(5) 1.0991(8) 0.2768(3) 0.040(2) Uani 1 1 d .
C9B C 0.5690(6) 1.1002(8) 0.3187(4) 0.045(3) Uani 1 1 d .
H9B H 0.5228 1.0998 0.3248 0.054 Uiso 1 1 calc R
C10B C 0.8091(5) 1.1104(8) 0.2523(3) 0.039(2) Uani 1 1 d .
C11B C 0.8005(5) 1.1100(8) 0.0576(3) 0.038(2) Uani 1 1 d .
C12B C 0.7587(6) 1.0866(11) 0.0129(4) 0.059(3) Uani 1 1 d .
H12C H 0.7242 1.1374 0.0057 0.071 Uiso 1 1 calc R
H12D H 0.7352 1.0239 0.0151 0.071 Uiso 1 1 calc R
C13B C 0.8363(6) 1.2093(9) 0.0546(4) 0.053(3) Uani 1 1 d .
H13C H 0.8633 1.2238 0.0833 0.063 Uiso 1 1 calc R
H13D H 0.8021 1.2611 0.0486 0.063 Uiso 1 1 calc R
C14B C 0.8534(6) 1.0315(10) 0.0688(4) 0.052(3) Uani 1 1 d .
H14C H 0.8309 0.9681 0.0713 0.063 Uiso 1 1 calc R
H14D H 0.8796 1.0460 0.0979 0.063 Uiso 1 1 calc R
C15B C 0.8082(6) 1.0819(10) -0.0246(4) 0.057(3) Uani 1 1 d .
H15B H 0.7815 1.0665 -0.0537 0.069 Uiso 1 1 calc R
C16B C 0.8409(7) 1.1807(11) -0.0282(4) 0.068(4) Uani 1 1 d .
H16C H 0.8054 1.2305 -0.0347 0.081 Uiso 1 1 calc R
H16D H 0.8704 1.1806 -0.0532 0.081 Uiso 1 1 calc R
C17B C 0.8832(7) 1.2044(9) 0.0159(4) 0.061(3) Uani 1 1 d .
H17B H 0.9060 1.2684 0.0132 0.073 Uiso 1 1 calc R
C18B C 0.9377(7) 1.1252(12) 0.0271(5) 0.072(4) Uani 1 1 d .
H18C H 0.9688 1.1222 0.0031 0.086 Uiso 1 1 calc R
H18D H 0.9647 1.1406 0.0557 0.086 Uiso 1 1 calc R
C19B C 0.9018(7) 1.0282(10) 0.0308(4) 0.060(4) Uani 1 1 d .
H19B H 0.9366 0.9768 0.0380 0.072 Uiso 1 1 calc R
C20B C 0.8615(7) 1.0035(10) -0.0143(4) 0.061(3) Uani 1 1 d .
H20C H 0.8923 1.0008 -0.0385 0.073 Uiso 1 1 calc R
H20D H 0.8393 0.9396 -0.0124 0.073 Uiso 1 1 calc R
C21B C 0.6260(5) 1.1099(9) 0.4003(3) 0.043(3) Uani 1 1 d .
C22B C 0.5518(6) 1.1164(10) 0.4124(4) 0.054(3) Uani 1 1 d .
H22C H 0.5264 1.0576 0.4021 0.065 Uiso 1 1 calc R
H22D H 0.5290 1.1733 0.3977 0.065 Uiso 1 1 calc R
C23B C 0.6660(7) 1.2031(9) 0.4135(4) 0.054(3) Uani 1 1 d .
H23C H 0.6434 1.2600 0.3986 0.064 Uiso 1 1 calc R
H23D H 0.7127 1.1986 0.4044 0.064 Uiso 1 1 calc R
C24B C 0.6606(6) 1.0193(9) 0.4217(4) 0.050(3) Uani 1 1 d .
H24C H 0.7074 1.0137 0.4129 0.060 Uiso 1 1 calc R
H24D H 0.6351 0.9606 0.4114 0.060 Uiso 1 1 calc R
C25B C 0.5542(7) 1.1262(10) 0.4653(4) 0.064(4) Uani 1 1 d .
H25B H 0.5072 1.1313 0.4748 0.076 Uiso 1 1 calc R
C26B C 0.5900(8) 1.0367(10) 0.4864(4) 0.065(4) Uani 1 1 d .
H26C H 0.5902 1.0400 0.5194 0.078 Uiso 1 1 calc R
H26D H 0.5647 0.9779 0.4759 0.078 Uiso 1 1 calc R
C27B C 0.6620(8) 1.0298(10) 0.4741(4) 0.066(4) Uani 1 1 d .
H27B H 0.6846 0.9719 0.4890 0.079 Uiso 1 1 calc R
C28B C 0.7038(7) 1.1227(11) 0.4881(4) 0.068(4) Uani 1 1 d .
H28C H 0.7076 1.1298 0.5212 0.082 Uiso 1 1 calc R
H28D H 0.7501 1.1170 0.4785 0.082 Uiso 1 1 calc R
C29B C 0.6678(7) 1.2133(10) 0.4658(4) 0.059(3) Uani 1 1 d .
H29B H 0.6931 1.2732 0.4759 0.070 Uiso 1 1 calc R
C30B C 0.5953(7) 1.2183(10) 0.4788(5) 0.066(4) Uani 1 1 d .
H30C H 0.5723 1.2751 0.4641 0.079 Uiso 1 1 calc R
H30D H 0.5964 1.2276 0.5117 0.079 Uiso 1 1 calc R

loop_
_atom_site_aniso_label
_atom_site_aniso_U_11
_atom_site_aniso_U_22
_atom_site_aniso_U_33
_atom_site_aniso_U_23
_atom_site_aniso_U_13
_atom_site_aniso_U_12
Pt1A 0.0278(2) 0.0428(2) 0.0344(2) 0.00070(18) -0.00132(15) -0.00088(17)
N1A 0.045(5) 0.044(5) 0.030(4) 0.000(4) 0.000(4) 0.004(4)
N2A 0.030(4) 0.054(6) 0.033(4) -0.002(4) -0.006(4) 0.003(4)
N3A 0.023(4) 0.049(5) 0.037(4) -0.005(4) 0.001(3) -0.005(4)
N4A 0.018(4) 0.034(4) 0.043(5) -0.007(4) 0.010(3) 0.009(3)
N5A 0.027(4) 0.049(6) 0.043(5) -0.002(4) -0.006(4) 0.006(4)
N6A 0.031(5) 0.055(6) 0.039(5) 0.002(4) 0.001(4) 0.006(4)
N7A 0.026(4) 0.058(6) 0.042(5) 0.007(4) 0.005(4) 0.006(4)
N8A 0.037(5) 0.079(8) 0.045(6) 0.008(5) 0.001(4) 0.001(5)
C1A 0.031(5) 0.044(6) 0.040(6) -0.005(5) -0.012(4) 0.001(5)
C2A 0.038(6) 0.040(6) 0.037(5) -0.007(5) 0.005(4) -0.001(5)
C3A 0.030(5) 0.032(5) 0.047(6) -0.029(5) -0.008(4) 0.016(4)
C4A 0.049(6) 0.028(5) 0.035(5) -0.001(4) 0.004(4) 0.006(5)
C5A 0.041(6) 0.047(7) 0.047(6) 0.004(5) 0.000(5) 0.008(5)
C6A 0.035(5) 0.042(6) 0.035(5) -0.003(5) 0.000(4) 0.001(5)
C7A 0.027(5) 0.022(5) 0.045(6) -0.004(4) -0.004(4) 0.008(4)
C8A 0.032(5) 0.045(6) 0.037(5) -0.002(5) -0.001(4) 0.000(5)
C9A 0.042(6) 0.058(7) 0.040(6) 0.001(5) -0.001(5) -0.002(5)
C10A 0.018(4) 0.034(6) 0.047(6) 0.000(5) 0.004(4) -0.001(4)
C11A 0.021(5) 0.055(7) 0.037(5) 0.001(5) -0.002(4) 0.001(4)
C12A 0.037(6) 0.077(9) 0.050(7) 0.003(6) -0.005(5) 0.014(6)
C13A 0.057(8) 0.053(8) 0.065(8) -0.008(6) 0.020(6) -0.014(6)
C14A 0.033(6) 0.075(8) 0.041(6) -0.007(6) 0.000(5) 0.002(6)
C15A 0.030(6) 0.103(11) 0.062(8) 0.013(8) 0.001(5) 0.024(7)
C16A 0.035(7) 0.152(16) 0.060(8) -0.019(10) 0.001(6) -0.028(9)
C17A 0.050(8) 0.090(11) 0.087(10) -0.030(9) 0.029(7) -0.028(8)
C18A 0.058(8) 0.080(10) 0.084(10) 0.011(8) 0.031(8) 0.015(7)
C19A 0.039(6) 0.083(10) 0.040(6) -0.008(6) 0.003(5) -0.002(6)
C20A 0.045(7) 0.082(10) 0.071(9) -0.004(8) 0.024(6) 0.008(7)
C21A 0.025(5) 0.060(7) 0.043(6) 0.002(5) 0.005(4) 0.003(5)
C22A 0.035(6) 0.070(9) 0.074(8) 0.005(7) -0.002(6) 0.009(6)
C23A 0.040(7) 0.056(8) 0.096(10) 0.005(7) -0.011(7) 0.001(6)
C24A 0.028(6) 0.102(11) 0.051(7) 0.005(7) -0.005(5) 0.001(6)
C25A 0.032(6) 0.104(12) 0.070(9) 0.017(8) 0.005(6) 0.018(7)
C26A 0.035(7) 0.123(14) 0.069(9) 0.025(9) 0.003(6) -0.021(8)
C27A 0.041(8) 0.078(11) 0.123(14) 0.019(10) -0.007(8) -0.010(7)
C28A 0.050(8) 0.114(14) 0.077(10) -0.018(10) -0.007(7) -0.011(8)
C29A 0.042(7) 0.127(14) 0.051(8) 0.018(8) -0.007(6) -0.004(8)
C30A 0.035(6) 0.089(11) 0.080(9) 0.017(8) -0.002(6) -0.001(7)
P1A 0.098(3) 0.069(3) 0.058(2) 0.001(2) -0.014(2) 0.007(2)
F1A 0.130(8) 0.146(8) 0.172(8) 0.008(7) -0.021(7) -0.010(7)
F2A 0.165(8) 0.117(7) 0.115(7) 0.021(6) -0.012(6) -0.027(6)
F3A 0.175(9) 0.143(8) 0.185(9) -0.036(7) 0.038(7) 0.002(7)
F4A 0.179(9) 0.161(8) 0.157(8) -0.053(7) 0.016(7) 0.022(7)
F5A 0.164(8) 0.156(8) 0.126(7) 0.049(7) -0.038(6) -0.006(7)
F6A 0.111(6) 0.136(7) 0.120(7) 0.019(6) -0.032(5) -0.019(6)
N9A 0.094(8) 0.106(8) 0.097(7) 0.006(7) -0.030(6) -0.002(7)
C31A 0.061(7) 0.078(8) 0.068(7) 0.001(6) -0.005(6) -0.001(6)
C32A 0.077(8) 0.094(8) 0.080(8) 0.010(7) -0.025(6) -0.002(7)
N10A 0.102(8) 0.125(9) 0.117(8) -0.006(7) -0.018(7) 0.010(7)
C33A 0.076(7) 0.089(8) 0.067(7) -0.004(6) -0.016(6) 0.008(7)
C34A 0.106(9) 0.107(9) 0.094(9) 0.000(8) -0.014(7) 0.010(8)
N11A 0.166(11) 0.156(11) 0.150(10) 0.016(9) -0.016(8) -0.018(9)
C35A 0.088(8) 0.083(8) 0.085(8) 0.009(7) -0.017(7) -0.006(7)
C36A 0.105(9) 0.101(9) 0.083(8) 0.011(7) 0.002(7) -0.004(8)
C38A 0.112(10) 0.114(10) 0.104(9) -0.004(8) -0.020(8) -0.009(8)
C37A 0.075(7) 0.080(8) 0.071(7) 0.003(7) -0.009(6) -0.003(7)
N12A 0.121(9) 0.111(9) 0.105(8) -0.002(7) -0.008(7) 0.004(7)
N13A 0.077(7) 0.097(8) 0.113(8) -0.017(7) 0.016(6) 0.008(6)
C39A 0.092(9) 0.100(9) 0.105(9) -0.008(8) 0.006(8) -0.013(8)
C40A 0.113(10) 0.113(10) 0.137(10) -0.004(8) -0.002(8) -0.004(8)
N14A 0.162(12) 0.167(12) 0.176(12) -0.018(9) 0.023(9) 0.000(9)
C41A 0.108(10) 0.127(11) 0.124(10) -0.019(9) 0.024(8) -0.001(8)
C42A 0.168(14) 0.183(14) 0.190(14) -0.021(10) 0.023(9) -0.004(9)
Pt1B 0.0339(2) 0.0398(2) 0.0327(2) 0.00085(17) 0.00095(15) 0.00038(17)
N1B 0.049(5) 0.029(5) 0.031(4) -0.002(4) 0.005(4) 0.004(4)
N2B 0.042(5) 0.049(6) 0.031(4) 0.001(4) -0.002(4) -0.002(4)
N3B 0.031(4) 0.065(6) 0.028(4) 0.001(4) 0.001(3) 0.001(4)
N4B 0.036(5) 0.042(5) 0.035(4) 0.003(4) 0.006(4) 0.004(4)
N5B 0.047(5) 0.039(5) 0.037(5) 0.003(4) 0.004(4) -0.002(4)
N6B 0.049(5) 0.051(6) 0.035(5) 0.004(4) 0.007(4) 0.000(4)
N7B 0.037(5) 0.049(5) 0.034(4) -0.003(4) 0.006(4) -0.004(4)
N8B 0.065(7) 0.055(7) 0.056(6) -0.002(5) -0.002(5) -0.007(5)
P1B 0.0515(19) 0.065(2) 0.0487(18) 0.0021(16) 0.0042(14) 0.0027(16)
F1B 0.103(7) 0.099(7) 0.091(6) -0.001(5) 0.032(5) -0.037(6)
F2B 0.098(7) 0.088(6) 0.078(6) 0.006(5) 0.036(5) 0.023(5)
F3B 0.098(6) 0.071(5) 0.086(6) -0.005(5) 0.034(5) 0.002(5)
F4B 0.068(5) 0.069(5) 0.099(6) 0.006(5) 0.017(4) -0.011(4)
F5B 0.124(8) 0.106(8) 0.089(6) 0.003(6) -0.040(6) 0.013(6)
F6B 0.073(6) 0.137(8) 0.069(5) 0.011(5) -0.022(4) 0.002(5)
C1B 0.032(5) 0.049(7) 0.038(6) -0.001(5) -0.009(4) 0.002(5)
C2B 0.033(5) 0.039(6) 0.042(6) 0.007(5) 0.000(4) -0.001(4)
C3B 0.054(7) 0.023(5) 0.033(5) 0.004(4) -0.002(5) 0.006(5)
C4B 0.045(6) 0.041(6) 0.045(6) -0.002(5) 0.006(5) 0.007(5)
C5B 0.029(5) 0.064(8) 0.048(6) 0.012(6) 0.002(5) 0.002(5)
C6B 0.031(5) 0.045(6) 0.052(6) 0.001(5) 0.004(5) -0.006(5)
C7B 0.048(6) 0.038(6) 0.041(6) -0.002(5) 0.001(5) 0.002(5)
C8B 0.042(6) 0.044(6) 0.036(5) -0.002(5) 0.009(4) -0.007(5)
C9B 0.041(6) 0.048(7) 0.046(6) 0.001(5) 0.008(5) 0.004(5)
C10B 0.040(6) 0.035(6) 0.043(6) -0.009(5) 0.004(5) -0.009(5)
C11B 0.033(5) 0.049(7) 0.032(5) -0.001(5) 0.000(4) 0.007(5)
C12B 0.052(7) 0.087(10) 0.036(6) 0.001(6) -0.013(5) -0.003(7)
C13B 0.064(8) 0.056(8) 0.041(6) -0.007(6) 0.019(6) 0.004(6)
C14B 0.047(7) 0.073(9) 0.037(6) 0.001(6) 0.007(5) 0.007(6)
C15B 0.056(8) 0.081(10) 0.034(6) -0.007(6) 0.004(5) 0.004(7)
C16B 0.068(9) 0.095(11) 0.044(7) 0.012(7) 0.023(6) 0.015(8)
C17B 0.070(9) 0.050(8) 0.066(8) -0.012(6) 0.030(7) -0.012(6)
C18B 0.049(8) 0.103(12) 0.064(8) -0.005(8) 0.014(6) -0.007(8)
C19B 0.066(8) 0.081(10) 0.034(6) 0.003(6) 0.012(6) 0.026(7)
C20B 0.081(9) 0.061(8) 0.043(7) -0.010(6) 0.020(6) 0.003(7)
C21B 0.047(6) 0.055(7) 0.028(5) -0.001(5) 0.001(4) -0.005(5)
C22B 0.057(7) 0.066(8) 0.042(6) -0.018(6) 0.013(5) -0.014(6)
C23B 0.064(8) 0.051(7) 0.044(7) -0.005(5) -0.003(6) -0.021(6)
C24B 0.066(8) 0.046(7) 0.042(6) 0.002(5) 0.019(6) 0.007(6)
C25B 0.074(9) 0.075(10) 0.044(7) -0.004(7) 0.017(6) -0.005(7)
C26B 0.090(11) 0.070(9) 0.035(6) 0.007(6) 0.005(6) -0.013(8)
C27B 0.099(11) 0.060(9) 0.038(7) 0.002(6) 0.006(7) 0.015(8)
C28B 0.074(9) 0.094(11) 0.034(6) -0.003(7) -0.008(6) -0.006(8)
C29B 0.066(8) 0.065(9) 0.047(7) -0.016(6) 0.017(6) -0.010(7)
C30B 0.079(10) 0.065(9) 0.055(8) -0.008(7) 0.013(7) -0.007(7)

loop_
_atom_type_symbol
_atom_type_description
_atom_type_scat_dispersion_real
_atom_type_scat_dispersion_imag
_atom_type_scat_source
C C 0.0033 0.0016 'International Tables Vol C Tables 4.2.6.8 and 6.1.1.4'
H H 0.0000 0.0000 'International Tables Vol C Tables 4.2.6.8 and 6.1.1.4'
N N 0.0061 0.0033 'International Tables Vol C Tables 4.2.6.8 and 6.1.1.4'
Pt Pt -1.7033 8.3905 'International Tables Vol C Tables 4.2.6.8 and 6.1.1.4'
F F 0.0171 0.0103 'International Tables Vol C Tables 4.2.6.8 and 6.1.1.4'
P P 0.1023 0.0942 'International Tables Vol C Tables 4.2.6.8 and 6.1.1.4'

loop_
_geom_angle_atom_site_label_1
_geom_angle_atom_site_label_2
_geom_angle_atom_site_label_3
_geom_angle
C10A Pt1A N1A 99.8(3)
C10A Pt1A N5A 100.6(3)
N1A Pt1A N5A 159.6(3)
C10A Pt1A N4A 179.5(4)
N1A Pt1A N4A 80.2(3)
N5A Pt1A N4A 79.5(3)
N2A N1A C2A 109.8(8)
N2A N1A Pt1A 135.5(6)
C2A N1A Pt1A 114.7(7)
N1A N2A N3A 105.9(7)
N2A N3A C1A 112.0(7)
N2A N3A C11A 120.4(8)
C1A N3A C11A 127.4(8)
C7A N4A C3A 123.9(9)
C7A N4A Pt1A 118.9(6)
C3A N4A Pt1A 117.2(6)
N6A N5A C8A 109.4(8)
N6A N5A Pt1A 135.0(7)
C8A N5A Pt1A 115.1(6)
N5A N6A N7A 105.1(8)
N6A N7A C9A 111.8(8)
N6A N7A C21A 118.8(8)
C9A N7A C21A 129.2(9)
C2A C1A N3A 105.2(8)
C2A C1A H1A 127.4
N3A C1A H1A 127.4
C1A C2A N1A 107.0(9)
C1A C2A C3A 137.8(9)
N1A C2A C3A 114.9(9)
N4A C3A C4A 118.9(9)
N4A C3A C2A 113.0(9)
C4A C3A C2A 128.0(9)
C5A C4A C3A 117.5(10)
C5A C4A H4A 121.3
C3A C4A H4A 121.3
C4A C5A C6A 122.9(10)
C4A C5A H5A 118.6
C6A C5A H5A 118.6
C7A C6A C5A 116.2(9)
C7A C6A H6A 121.9
C5A C6A H6A 121.9
N4A C7A C6A 120.6(8)
N4A C7A C8A 112.0(8)
C6A C7A C8A 127.5(9)
C9A C8A N5A 106.6(9)
C9A C8A C7A 138.6(10)
N5A C8A C7A 114.6(8)
C8A C9A N7A 107.0(10)
C8A C9A H9A 126.5
N7A C9A H9A 126.5
N8A C10A Pt1A 176.5(10)
N3A C11A C13A 108.7(9)
N3A C11A C14A 109.3(8)
C13A C11A C14A 109.1(10)
N3A C11A C12A 109.5(9)
C13A C11A C12A 112.2(9)
C14A C11A C12A 108.0(9)
C15A C12A C11A 109.2(10)
C15A C12A H12A 109.8
C11A C12A H12A 109.8
C15A C12A H12B 109.8
C11A C12A H12B 109.8
H12A C12A H12B 108.3
C11A C13A C17A 108.6(10)
C11A C13A H13A 110.0
C17A C13A H13A 110.0
C11A C13A H13B 110.0
C17A C13A H13B 110.0
H13A C13A H13B 108.4
C11A C14A C19A 108.8(8)
C11A C14A H14A 109.9
C19A C14A H14A 109.9
C11A C14A H14B 109.9
C19A C14A H14B 109.9
H14A C14A H14B 108.3
C12A C15A C20A 109.2(10)
C12A C15A C16A 109.4(11)
C20A C15A C16A 109.6(12)
C12A C15A H15A 109.6
C20A C15A H15A 109.6
C16A C15A H15A 109.6
C17A C16A C15A 108.9(10)
C17A C16A H16A 109.9
C15A C16A H16A 109.9
C17A C16A H16B 109.9
C15A C16A H16B 109.9
H16A C16A H16B 108.3
C16A C17A C18A 111.0(12)
C16A C17A C13A 109.8(12)
C18A C17A C13A 108.7(11)
C16A C17A H17A 109.1
C18A C17A H17A 109.1
C13A C17A H17A 109.1
C19A C18A C17A 109.2(12)
C19A C18A H18A 109.8
C17A C18A H18A 109.8
C19A C18A H18B 109.8
C17A C18A H18B 109.8
H18A C18A H18B 108.3
C18A C19A C20A 110.2(11)
C18A C19A C14A 110.9(10)
C20A C19A C14A 108.7(10)
C18A C19A H19A 109.0
C20A C19A H19A 109.0
C14A C19A H19A 109.0
C19A C20A C15A 109.1(10)
C19A C20A H20A 109.9
C15A C20A H20A 109.9
C19A C20A H20B 109.9
C15A C20A H20B 109.9
H20A C20A H20B 108.3
C23A C21A C24A 111.7(11)
C23A C21A N7A 106.8(9)
C24A C21A N7A 109.9(8)
C23A C21A C22A 110.1(10)
C24A C21A C22A 110.4(10)
N7A C21A C22A 107.7(9)
C21A C22A C25A 108.5(11)
C21A C22A H22A 110.0
C25A C22A H22A 110.0
C21A C22A H22B 110.0
C25A C22A H22B 110.0
H22A C22A H22B 108.4
C21A C23A C27A 108.5(10)
C21A C23A H23A 110.0
C27A C23A H23A 110.0
C21A C23A H23B 110.0
C27A C23A H23B 110.0
H23A C23A H23B 108.4
C21A C24A C29A 107.1(10)
C21A C24A H24A 110.3
C29A C24A H24A 110.3
C21A C24A H24B 110.3
C29A C24A H24B 110.3
H24A C24A H24B 108.6
C26A C25A C30A 108.7(13)
C26A C25A C22A 109.0(11)
C30A C25A C22A 107.2(10)
C26A C25A H25A 110.6
C30A C25A H25A 110.6
C22A C25A H25A 110.6
C25A C26A C27A 111.2(11)
C25A C26A H26A 109.4
C27A C26A H26A 109.4
C25A C26A H26B 109.4
C27A C26A H26B 109.4
H26A C26A H26B 108.0
C26A C27A C28A 111.9(12)
C26A C27A C23A 108.3(13)
C28A C27A C23A 107.6(12)
C26A C27A H27A 109.7
C28A C27A H27A 109.7
C23A C27A H27A 109.7
C29A C28A C27A 109.1(13)
C29A C28A H28A 109.9
C27A C28A H28A 109.9
C29A C28A H28B 109.9
C27A C28A H28B 109.9
H28A C28A H28B 108.3
C30A C29A C28A 112.6(12)
C30A C29A C24A 108.9(12)
C28A C29A C24A 107.4(12)
C30A C29A H29A 109.3
C28A C29A H29A 109.3
C24A C29A H29A 109.3
C29A C30A C25A 111.8(11)
C29A C30A H30A 109.3
C25A C30A H30A 109.3
C29A C30A H30B 109.3
C25A C30A H30B 109.3
H30A C30A H30B 107.9
F4A P1A F5A 94.1(8)
F4A P1A F1A 87.7(8)
F5A P1A F1A 91.7(7)
F4A P1A F3A 177.3(9)
F5A P1A F3A 88.1(8)
F1A P1A F3A 90.6(8)
F4A P1A F2A 88.0(8)
F5A P1A F2A 175.8(7)
F1A P1A F2A 92.0(7)
F3A P1A F2A 89.9(8)
F4A P1A F6A 92.5(8)
F5A P1A F6A 89.0(7)
F1A P1A F6A 179.2(8)
F3A P1A F6A 89.2(7)
F2A P1A F6A 87.3(6)
N9A C31A C32A 177.4(18)
C31A C32A H32A 109.5
C31A C32A H32B 109.5
H32A C32A H32B 109.5
C31A C32A H32C 109.5
H32A C32A H32C 109.5
H32B C32A H32C 109.5
N10A C33A C34A 177(2)
C33A C34A H34A 109.5
C33A C34A H34B 109.5
H34A C34A H34B 109.5
C33A C34A H34C 109.5
H34A C34A H34C 109.5
H34B C34A H34C 109.5
N11A C35A C36A 178(2)
C35A C36A H36A 109.5
C35A C36A H36B 109.5
H36A C36A H36B 109.5
C35A C36A H36C 109.5
H36A C36A H36C 109.5
H36B C36A H36C 109.5
C37A C38A H38A 109.5
C37A C38A H38B 109.5
H38A C38A H38B 109.5
C37A C38A H38C 109.5
H38A C38A H38C 109.5
H38B C38A H38C 109.5
N12A C37A C38A 176(2)
N13A C39A C40A 178(2)
C39A C40A H40A 109.5
C39A C40A H40B 109.5
H40A C40A H40B 109.5
C39A C40A H40C 109.5
H40A C40A H40C 109.5
H40B C40A H40C 109.5
N14A C41A C42A 174(3)
C41A C42A H42A 109.5
C41A C42A H42B 109.5
H42A C42A H42B 109.5
C41A C42A H42C 109.5
H42A C42A H42C 109.5
H42B C42A H42C 109.5
C10B Pt1B N1B 98.8(4)
C10B Pt1B N4B 177.6(4)
N1B Pt1B N4B 79.7(3)
C10B Pt1B N5B 102.0(4)
N1B Pt1B N5B 159.2(3)
N4B Pt1B N5B 79.5(3)
N2B N1B C2B 109.3(8)
N2B N1B Pt1B 135.6(7)
C2B N1B Pt1B 115.0(7)
N1B N2B N3B 106.1(8)
N2B N3B C1B 111.0(8)
N2B N3B C11B 119.7(8)
C1B N3B C11B 129.3(8)
C7B N4B C3B 120.3(9)
C7B N4B Pt1B 119.2(7)
C3B N4B Pt1B 120.5(7)
N6B N5B C8B 110.8(8)
N6B N5B Pt1B 135.4(7)
C8B N5B Pt1B 113.8(6)
N5B N6B N7B 104.0(8)
C9B N7B N6B 113.8(8)
C9B N7B C21B 127.1(8)
N6B N7B C21B 118.9(8)
F1B P1B F2B 90.4(5)
F1B P1B F6B 91.3(5)
F2B P1B F6B 90.8(5)
F1B P1B F5B 89.7(6)
F2B P1B F5B 90.0(5)
F6B P1B F5B 178.7(6)
F1B P1B F4B 178.8(5)
F2B P1B F4B 90.7(5)
F6B P1B F4B 89.2(5)
F5B P1B F4B 89.7(5)
F1B P1B F3B 90.2(5)
F2B P1B F3B 179.4(5)
F6B P1B F3B 89.4(5)
F5B P1B F3B 89.8(5)
F4B P1B F3B 88.7(4)
C2B C1B N3B 106.0(8)
C2B C1B H1B 127.0
N3B C1B H1B 127.0
C1B C2B N1B 107.6(9)
C1B C2B C3B 135.9(9)
N1B C2B C3B 116.1(8)
C4B C3B N4B 121.3(10)
C4B C3B C2B 130.2(9)
N4B C3B C2B 108.5(8)
C3B C4B C5B 119.5(10)
C3B C4B H4B 120.2
C5B C4B H4B 120.2
C4B C5B C6B 121.4(10)
C4B C5B H5B 119.3
C6B C5B H5B 119.3
C7B C6B C5B 116.4(10)
C7B C6B H6B 121.8
C5B C6B H6B 121.8
N4B C7B C6B 121.0(10)
N4B C7B C8B 110.6(9)
C6B C7B C8B 128.4(10)
N5B C8B C9B 106.9(9)
N5B C8B C7B 117.0(9)
C9B C8B C7B 136.1(10)
N7B C9B C8B 104.5(9)
N7B C9B H9B 127.7
C8B C9B H9B 127.7
N8B C10B Pt1B 177.4(10)
N3B C11B C14B 108.5(8)
N3B C11B C12B 108.8(8)
C14B C11B C12B 110.1(10)
N3B C11B C13B 109.7(8)
C14B C11B C13B 109.5(9)
C12B C11B C13B 110.2(9)
C11B C12B C15B 108.2(9)
C11B C12B H12C 110.1
C15B C12B H12C 110.1
C11B C12B H12D 110.1
C15B C12B H12D 110.1
H12C C12B H12D 108.4
C11B C13B C17B 108.3(9)
C11B C13B H13C 110.0
C17B C13B H13C 110.0
C11B C13B H13D 110.0
C17B C13B H13D 110.0
H13C C13B H13D 108.4
C11B C14B C19B 108.6(9)
C11B C14B H14C 110.0
C19B C14B H14C 110.0
C11B C14B H14D 110.0
C19B C14B H14D 110.0
H14C C14B H14D 108.4
C16B C15B C20B 111.2(11)
C16B C15B C12B 108.4(11)
C20B C15B C12B 110.8(10)
C16B C15B H15B 108.8
C20B C15B H15B 108.8
C12B C15B H15B 108.8
C15B C16B C17B 109.4(10)
C15B C16B H16C 109.8
C17B C16B H16C 109.8
C15B C16B H16D 109.8
C17B C16B H16D 109.8
H16C C16B H16D 108.2
C16B C17B C18B 110.3(11)
C16B C17B C13B 109.6(11)
C18B C17B C13B 108.9(11)
C16B C17B H17B 109.3
C18B C17B H17B 109.3
C13B C17B H17B 109.3
C19B C18B C17B 108.4(10)
C19B C18B H18C 110.0
C17B C18B H18C 110.0
C19B C18B H18D 110.0
C17B C18B H18D 110.0
H18C C18B H18D 108.4
C18B C19B C20B 109.7(11)
C18B C19B C14B 110.5(11)
C20B C19B C14B 110.1(11)
C18B C19B H19B 108.8
C20B C19B H19B 108.8
C14B C19B H19B 108.8
C15B C20B C19B 108.0(10)
C15B C20B H20C 110.1
C19B C20B H20C 110.1
C15B C20B H20D 110.1
C19B C20B H20D 110.1
H20C C20B H20D 108.4
C24B C21B C23B 112.0(9)
C24B C21B C22B 110.2(10)
C23B C21B C22B 111.5(10)
C24B C21B N7B 108.9(9)
C23B C21B N7B 106.2(8)
C22B C21B N7B 107.8(8)
C21B C22B C25B 107.4(9)
C21B C22B H22C 110.2
C25B C22B H22C 110.2
C21B C22B H22D 110.2
C25B C22B H22D 110.2
H22C C22B H22D 108.5
C21B C23B C29B 107.1(9)
C21B C23B H23C 110.3
C29B C23B H23C 110.3
C21B C23B H23D 110.3
C29B C23B H23D 110.3
H23C C23B H23D 108.6
C21B C24B C27B 107.8(9)
C21B C24B H24C 110.2
C27B C24B H24C 110.2
C21B C24B H24D 110.2
C27B C24B H24D 110.2
H24C C24B H24D 108.5
C26B C25B C30B 110.3(11)
C26B C25B C22B 108.1(11)
C30B C25B C22B 107.3(10)
C26B C25B H25B 110.4
C30B C25B H25B 110.4
C22B C25B H25B 110.4
C27B C26B C25B 111.2(11)
C27B C26B H26C 109.4
C25B C26B H26C 109.4
C27B C26B H26D 109.4
C25B C26B H26D 109.4
H26C C26B H26D 108.0
C26B C27B C28B 111.8(11)
C26B C27B C24B 108.7(11)
C28B C27B C24B 107.6(11)
C26B C27B H27B 109.6
C28B C27B H27B 109.6
C24B C27B H27B 109.6
C29B C28B C27B 109.6(10)
C29B C28B H28C 109.8
C27B C28B H28C 109.8
C29B C28B H28D 109.8
C27B C28B H28D 109.8
H28C C28B H28D 108.2
C30B C29B C28B 109.3(11)
C30B C29B C23B 109.0(11)
C28B C29B C23B 108.8(10)
C30B C29B H29B 109.9
C28B C29B H29B 109.9
C23B C29B H29B 109.9
C29B C30B C25B 112.4(11)
C29B C30B H30C 109.1
C25B C30B H30C 109.1
C29B C30B H30D 109.1
C25B C30B H30D 109.1
H30C C30B H30D 107.9

loop_
_geom_bond_atom_site_label_1
_geom_bond_atom_site_label_2
_geom_bond_distance
Pt1A C10A 1.974(10)
Pt1A N1A 1.981(9)
Pt1A N5A 1.988(8)
Pt1A N4A 2.003(8)
N1A N2A 1.317(11)
N1A C2A 1.404(12)
N2A N3A 1.351(10)
N3A C1A 1.362(13)
N3A C11A 1.472(12)
N4A C7A 1.330(12)
N4A C3A 1.350(11)
N5A N6A 1.330(11)
N5A C8A 1.396(13)
N6A N7A 1.339(11)
N7A C9A 1.339(13)
N7A C21A 1.522(13)
N8A C10A 1.146(12)
C1A C2A 1.360(13)
C1A H1A 0.9400
C2A C3A 1.446(14)
C3A C4A 1.408(13)
C4A C5A 1.385(14)
C4A H4A 0.9400
C5A C6A 1.405(14)
C5A H5A 0.9400
C6A C7A 1.401(13)
C6A H6A 0.9400
C7A C8A 1.473(13)
C8A C9A 1.329(14)
C9A H9A 0.9400
C11A C13A 1.512(16)
C11A C14A 1.536(14)
C11A C12A 1.540(14)
C12A C15A 1.506(16)
C12A H12A 0.9800
C12A H12B 0.9800
C13A C17A 1.549(16)
C13A H13A 0.9800
C13A H13B 0.9800
C14A C19A 1.538(15)
C14A H14A 0.9800
C14A H14B 0.9800
C15A C20A 1.539(17)
C15A C16A 1.57(2)
C15A H15A 0.9900
C16A C17A 1.50(2)
C16A H16A 0.9800
C16A H16B 0.9800
C17A C18A 1.542(19)
C17A H17A 0.9900
C18A C19A 1.495(19)
C18A H18A 0.9800
C18A H18B 0.9800
C19A C20A 1.526(17)
C19A H19A 0.9900
C20A H20A 0.9800
C20A H20B 0.9800
C21A C23A 1.486(17)
C21A C24A 1.511(15)
C21A C22A 1.536(16)
C22A C25A 1.542(16)
C22A H22A 0.9800
C22A H22B 0.9800
C23A C27A 1.546(16)
C23A H23A 0.9800
C23A H23B 0.9800
C24A C29A 1.566(16)
C24A H24A 0.9800
C24A H24B 0.9800
C25A C26A 1.49(2)
C25A C30A 1.540(18)
C25A H25A 0.9900
C26A C27A 1.51(2)
C26A H26A 0.9800
C26A H26B 0.9800
C27A C28A 1.52(2)
C27A H27A 0.9900
C28A C29A 1.50(2)
C28A H28A 0.9800
C28A H28B 0.9800
C29A C30A 1.479(19)
C29A H29A 0.9900
C30A H30A 0.9800
C30A H30B 0.9800
P1A F4A 1.508(13)
P1A F5A 1.539(12)
P1A F1A 1.556(13)
P1A F3A 1.560(14)
P1A F2A 1.587(11)
P1A F6A 1.588(11)
N9A C31A 1.115(17)
C31A C32A 1.478(18)
C32A H32A 0.9700
C32A H32B 0.9700
C32A H32C 0.9700
N10A C33A 1.131(18)
C33A C34A 1.44(2)
C34A H34A 0.9700
C34A H34B 0.9700
C34A H34C 0.9700
N11A C35A 1.15(2)
C35A C36A 1.41(2)
C36A H36A 0.9700
C36A H36B 0.9700
C36A H36C 0.9700
C38A C37A 1.44(2)
C38A H38A 0.9700
C38A H38B 0.9700
C38A H38C 0.9700
C37A N12A 1.09(2)
N13A C39A 1.07(2)
C39A C40A 1.51(3)
C40A H40A 0.9700
C40A H40B 0.9700
C40A H40C 0.9700
N14A C41A 1.09(3)
C41A C42A 1.40(3)
C42A H42A 0.9700
C42A H42B 0.9700
C42A H42C 0.9700
Pt1B C10B 1.945(11)
Pt1B N1B 1.987(8)
Pt1B N4B 1.994(8)
Pt1B N5B 2.013(8)
N1B N2B 1.323(11)
N1B C2B 1.379(12)
N2B N3B 1.345(11)
N3B C1B 1.353(12)
N3B C11B 1.487(12)
N4B C7B 1.343(13)
N4B C3B 1.351(12)
N5B N6B 1.336(11)
N5B C8B 1.369(13)
N6B N7B 1.352(11)
N7B C9B 1.329(13)
N7B C21B 1.537(12)
N8B C10B 1.167(13)
P1B F1B 1.566(9)
P1B F2B 1.579(8)
P1B F6B 1.581(8)
P1B F5B 1.585(9)
P1B F4B 1.595(8)
P1B F3B 1.603(8)
C1B C2B 1.342(14)
C1B H1B 0.9400
C2B C3B 1.515(14)
C3B C4B 1.340(14)
C4B C5B 1.354(14)
C4B H4B 0.9400
C5B C6B 1.396(14)
C5B H5B 0.9400
C6B C7B 1.395(14)
C6B H6B 0.9400
C7B C8B 1.468(14)
C8B C9B 1.387(14)
C9B H9B 0.9400
C11B C14B 1.508(15)
C11B C12B 1.523(13)
C11B C13B 1.535(16)
C12B C15B 1.542(16)
C12B H12C 0.9800
C12B H12D 0.9800
C13B C17B 1.536(15)
C13B H13C 0.9800
C13B H13D 0.9800
C14B C19B 1.540(15)
C14B H14C 0.9800
C14B H14D 0.9800
C15B C16B 1.505(19)
C15B C20B 1.509(17)
C15B H15B 0.9900
C16B C17B 1.516(18)
C16B H16C 0.9800
C16B H16D 0.9800
C17B C18B 1.536(19)
C17B H17B 0.9900
C18B C19B 1.511(19)
C18B H18C 0.9800
C18B H18D 0.9800
C19B C20B 1.525(16)
C19B H19B 0.9900
C20B H20C 0.9800
C20B H20D 0.9800
C21B C24B 1.523(15)
C21B C23B 1.529(15)
C21B C22B 1.533(15)
C22B C25B 1.571(15)
C22B H22C 0.9800
C22B H22D 0.9800
C23B C29B 1.553(15)
C23B H23C 0.9800
C23B H23D 0.9800
C24B C27B 1.557(15)
C24B H24C 0.9800
C24B H24D 0.9800
C25B C26B 1.516(18)
C25B C30B 1.529(18)
C25B H25B 0.9900
C26B C27B 1.494(19)
C26B H26C 0.9800
C26B H26D 0.9800
C27B C28B 1.548(19)
C27B H27B 0.9900
C28B C29B 1.543(18)
C28B H28C 0.9800
C28B H28D 0.9800
C29B C30B 1.510(17)
C29B H29B 0.9900
C30B H30C 0.9800
C30B H30D 0.9800

loop_
_geom_torsion_atom_site_label_1
_geom_torsion_atom_site_label_2
_geom_torsion_atom_site_label_3
_geom_torsion_atom_site_label_4
_geom_torsion
C10A Pt1A N1A N2A 3.7(11)
N5A Pt1A N1A N2A -178.0(9)
N4A Pt1A N1A N2A -176.8(10)
C10A Pt1A N1A C2A -178.7(7)
N5A Pt1A N1A C2A -0.3(15)
N4A Pt1A N1A C2A 0.8(7)
C2A N1A N2A N3A -0.3(11)
Pt1A N1A N2A N3A 177.5(8)
N1A N2A N3A C1A -0.6(12)
N1A N2A N3A C11A -176.6(9)
C10A Pt1A N4A C7A -97(39)
N1A Pt1A N4A C7A -178.7(7)
N5A Pt1A N4A C7A 0.9(7)
C10A Pt1A N4A C3A 83(40)
N1A Pt1A N4A C3A 0.5(7)
N5A Pt1A N4A C3A -179.9(7)
C10A Pt1A N5A N6A 7.3(11)
N1A Pt1A N5A N6A -171.1(9)
N4A Pt1A N5A N6A -172.2(10)
C10A Pt1A N5A C8A 178.0(7)
N1A Pt1A N5A C8A -0.4(15)
N4A Pt1A N5A C8A -1.5(7)
C8A N5A N6A N7A 0.8(11)
Pt1A N5A N6A N7A 171.9(8)
N5A N6A N7A C9A -0.7(12)
N5A N6A N7A C21A -176.8(9)
N2A N3A C1A C2A 1.2(12)
C11A N3A C1A C2A 176.9(10)
N3A C1A C2A N1A -1.2(11)
N3A C1A C2A C3A -174.9(12)
N2A N1A C2A C1A 1.0(12)
Pt1A N1A C2A C1A -177.3(7)
N2A N1A C2A C3A 176.3(8)
Pt1A N1A C2A C3A -1.9(11)
C7A N4A C3A C4A -0.4(14)
Pt1A N4A C3A C4A -179.6(7)
C7A N4A C3A C2A 177.5(9)
Pt1A N4A C3A C2A -1.7(11)
C1A C2A C3A N4A 175.7(12)
N1A C2A C3A N4A 2.3(13)
C1A C2A C3A C4A -7(2)
N1A C2A C3A C4A -180.0(10)
N4A C3A C4A C5A 0.1(14)
C2A C3A C4A C5A -177.4(10)
C3A C4A C5A C6A -0.9(16)
C4A C5A C6A C7A 1.7(16)
C3A N4A C7A C6A 1.4(14)
Pt1A N4A C7A C6A -179.5(7)
C3A N4A C7A C8A -179.2(9)
Pt1A N4A C7A C8A -0.1(10)
C5A C6A C7A N4A -1.9(14)
C5A C6A C7A C8A 178.8(10)
N6A N5A C8A C9A -0.7(12)
Pt1A N5A C8A C9A -173.7(8)
N6A N5A C8A C7A 175.0(8)
Pt1A N5A C8A C7A 2.0(11)
N4A C7A C8A C9A 172.5(13)
C6A C7A C8A C9A -8(2)
N4A C7A C8A N5A -1.2(12)
C6A C7A C8A N5A 178.1(9)
N5A C8A C9A N7A 0.2(13)
C7A C8A C9A N7A -173.8(12)
N6A N7A C9A C8A 0.3(13)
C21A N7A C9A C8A 175.9(10)
N1A Pt1A C10A N8A -94(14)
N5A Pt1A C10A N8A 86(14)
N4A Pt1A C10A N8A -176(100)
N2A N3A C11A C13A 103.0(11)
C1A N3A C11A C13A -72.4(13)
N2A N3A C11A C14A -16.1(13)
C1A N3A C11A C14A 168.5(10)
N2A N3A C11A C12A -134.2(10)
C1A N3A C11A C12A 50.4(14)
N3A C11A C12A C15A -178.8(10)
C13A C11A C12A C15A -58.0(13)
C14A C11A C12A C15A 62.3(13)
N3A C11A C13A C17A 178.6(10)
C14A C11A C13A C17A -62.2(13)
C12A C11A C13A C17A 57.4(13)
N3A C11A C14A C19A 179.2(9)
C13A C11A C14A C19A 60.4(12)
C12A C11A C14A C19A -61.8(13)
C11A C12A C15A C20A -61.8(14)
C11A C12A C15A C16A 58.1(13)
C12A C15A C16A C17A -61.8(14)
C20A C15A C16A C17A 57.9(13)
C15A C16A C17A C18A -58.4(14)
C15A C16A C17A C13A 61.8(14)
C11A C13A C17A C16A -59.8(14)
C11A C13A C17A C18A 61.8(15)
C16A C17A C18A C19A 60.6(14)
C13A C17A C18A C19A -60.2(15)
C17A C18A C19A C20A -60.8(13)
C17A C18A C19A C14A 59.6(14)
C11A C14A C19A C18A -59.5(13)
C11A C14A C19A C20A 61.7(13)
C18A C19A C20A C15A 61.0(14)
C14A C19A C20A C15A -60.7(14)
C12A C15A C20A C19A 61.2(15)
C16A C15A C20A C19A -58.6(13)
N6A N7A C21A C23A 109.8(11)
C9A N7A C21A C23A -65.5(15)
N6A N7A C21A C24A -11.5(14)
C9A N7A C21A C24A 173.1(12)
N6A N7A C21A C22A -131.9(10)
C9A N7A C21A C22A 52.8(15)
C23A C21A C22A C25A -60.9(13)
C24A C21A C22A C25A 62.9(13)
N7A C21A C22A C25A -177.0(9)
C24A C21A C23A C27A -61.1(14)
N7A C21A C23A C27A 178.7(11)
C22A C21A C23A C27A 62.0(14)
C23A C21A C24A C29A 61.1(14)
N7A C21A C24A C29A 179.4(10)
C22A C21A C24A C29A -61.9(14)
C21A C22A C25A C26A 58.4(14)
C21A C22A C25A C30A -59.1(14)
C30A C25A C26A C27A 56.6(14)
C22A C25A C26A C27A -59.9(15)
C25A C26A C27A C28A -57.8(16)
C25A C26A C27A C23A 60.6(16)
C21A C23A C27A C26A -60.8(16)
C21A C23A C27A C28A 60.4(16)
C26A C27A C28A C29A 54.9(15)
C23A C27A C28A C29A -63.9(15)
C27A C28A C29A C30A -55.1(15)
C27A C28A C29A C24A 64.8(14)
C21A C24A C29A C30A 60.7(15)
C21A C24A C29A C28A -61.5(15)
C28A C29A C30A C25A 57.2(16)
C24A C29A C30A C25A -61.8(16)
C26A C25A C30A C29A -56.7(14)
C22A C25A C30A C29A 61.0(16)
C10B Pt1B N1B N2B 3.9(10)
N4B Pt1B N1B N2B -178.0(10)
N5B Pt1B N1B N2B -178.4(9)
C10B Pt1B N1B C2B -174.2(7)
N4B Pt1B N1B C2B 3.9(7)
N5B Pt1B N1B C2B 3.5(14)
C2B N1B N2B N3B -2.7(11)
Pt1B N1B N2B N3B 179.1(7)
N1B N2B N3B C1B 1.6(12)
N1B N2B N3B C11B -177.6(9)
C10B Pt1B N4B C7B -128(9)
N1B Pt1B N4B C7B 179.0(8)
N5B Pt1B N4B C7B -1.1(8)
C10B Pt1B N4B C3B 51(10)
N1B Pt1B N4B C3B -1.9(8)
N5B Pt1B N4B C3B 178.0(8)
C10B Pt1B N5B N6B 1.9(11)
N1B Pt1B N5B N6B -175.8(9)
N4B Pt1B N5B N6B -176.1(11)
C10B Pt1B N5B C8B 178.1(7)
N1B Pt1B N5B C8B 0.4(14)
N4B Pt1B N5B C8B 0.0(7)
C8B N5B N6B N7B 0.6(11)
Pt1B N5B N6B N7B 176.9(8)
N5B N6B N7B C9B -0.7(12)
N5B N6B N7B C21B -176.5(9)
N2B N3B C1B C2B 0.2(12)
C11B N3B C1B C2B 179.3(10)
N3B C1B C2B N1B -1.9(12)
N3B C1B C2B C3B -173.0(11)
N2B N1B C2B C1B 2.9(12)
Pt1B N1B C2B C1B -178.5(7)
N2B N1B C2B C3B 176.1(8)
Pt1B N1B C2B C3B -5.3(11)
C7B N4B C3B C4B -0.5(15)
Pt1B N4B C3B C4B -179.5(8)
C7B N4B C3B C2B 178.7(9)
Pt1B N4B C3B C2B -0.3(11)
C1B C2B C3B C4B -7(2)
N1B C2B C3B C4B -177.3(10)
C1B C2B C3B N4B 174.3(12)
N1B C2B C3B N4B 3.6(12)
N4B C3B C4B C5B -0.4(16)
C2B C3B C4B C5B -179.4(11)
C3B C4B C5B C6B 0.7(18)
C4B C5B C6B C7B -0.1(17)
C3B N4B C7B C6B 1.1(16)
Pt1B N4B C7B C6B -179.9(8)
C3B N4B C7B C8B -177.3(9)
Pt1B N4B C7B C8B 1.8(12)
C5B C6B C7B N4B -0.8(16)
C5B C6B C7B C8B 177.2(11)
N6B N5B C8B C9B -0.4(12)
Pt1B N5B C8B C9B -177.5(7)
N6B N5B C8B C7B 178.0(9)
Pt1B N5B C8B C7B 0.9(12)
N4B C7B C8B N5B -1.7(14)
C6B C7B C8B N5B -179.9(10)
N4B C7B C8B C9B 176.1(12)
C6B C7B C8B C9B -2(2)
N6B N7B C9B C8B 0.5(13)
C21B N7B C9B C8B 175.9(10)
N5B C8B C9B N7B -0.1(12)
C7B C8B C9B N7B -178.0(12)
N1B Pt1B C10B N8B -23(23)
N4B Pt1B C10B N8B -76(26)
N5B Pt1B C10B N8B 158(23)
N2B N3B C11B C14B 45.5(13)
C1B N3B C11B C14B -133.5(11)
N2B N3B C11B C12B 165.2(10)
C1B N3B C11B C12B -13.8(16)
N2B N3B C11B C13B -74.1(12)
C1B N3B C11B C13B 106.9(12)
N3B C11B C12B C15B -178.8(10)
C14B C11B C12B C15B -60.1(13)
C13B C11B C12B C15B 60.8(13)
N3B C11B C13B C17B -179.0(9)
C14B C11B C13B C17B 62.0(12)
C12B C11B C13B C17B -59.3(13)
N3B C11B C14B C19B 179.7(9)
C12B C11B C14B C19B 60.8(13)
C13B C11B C14B C19B -60.6(12)
C11B C12B C15B C16B -62.1(13)
C11B C12B C15B C20B 60.2(14)
C20B C15B C16B C17B -59.0(13)
C12B C15B C16B C17B 63.0(13)
C15B C16B C17B C18B 57.8(13)
C15B C16B C17B C13B -62.1(14)
C11B C13B C17B C16B 59.1(14)
C11B C13B C17B C18B -61.7(13)
C16B C17B C18B C19B -59.3(13)
C13B C17B C18B C19B 61.0(13)
C17B C18B C19B C20B 61.2(13)
C17B C18B C19B C14B -60.4(13)
C11B C14B C19B C18B 60.5(13)
C11B C14B C19B C20B -60.9(14)
C16B C15B C20B C19B 60.5(13)
C12B C15B C20B C19B -60.2(14)
C18B C19B C20B C15B -61.6(13)
C14B C19B C20B C15B 60.2(14)
C9B N7B C21B C24B 119.4(12)
N6B N7B C21B C24B -65.5(12)
C9B N7B C21B C23B -119.9(12)
N6B N7B C21B C23B 55.3(12)
C9B N7B C21B C22B -0.2(15)
N6B N7B C21B C22B 175.0(9)
C24B C21B C22B C25B 62.0(12)
C23B C21B C22B C25B -63.0(13)
N7B C21B C22B C25B -179.3(9)
C24B C21B C23B C29B -61.7(13)
C22B C21B C23B C29B 62.3(12)
N7B C21B C23B C29B 179.5(9)
C23B C21B C24B C27B 62.6(13)
C22B C21B C24B C27B -62.2(12)
N7B C21B C24B C27B 179.7(9)
C21B C22B C25B C26B -59.8(13)
C21B C22B C25B C30B 59.1(14)
C30B C25B C26B C27B -55.4(14)
C22B C25B C26B C27B 61.6(14)
C25B C26B C27B C28B 56.8(14)
C25B C26B C27B C24B -61.9(14)
C21B C24B C27B C26B 60.6(14)
C21B C24B C27B C28B -60.6(14)
C26B C27B C28B C29B -57.1(13)
C24B C27B C28B C29B 62.2(14)
C27B C28B C29B C30B 56.4(13)
C27B C28B C29B C23B -62.5(13)
C21B C23B C29B C30B -59.0(14)
C21B C23B C29B C28B 60.1(13)
C28B C29B C30B C25B -57.6(14)
C23B C29B C30B C25B 61.2(15)
C26B C25B C30B C29B 56.9(14)
C22B C25B C30B C29B -60.7(15)
